data_4318256
loop_
_publ_author_name
'Stuart Blair'
'Keith Izod'
'William Clegg'

_publ_section_title
;
 A Homologous Series of Alkaline Earth Phosphanides: Syntheses, Crystal
 Structures, and Unusual Dynamic Behavior of
 (THF)nM[P{CH(SiMe3)2}(C6H4-2-CH2NMe2)]2 (M = Mg, Ca, Sr, Ba)
;
_journal_name_full 'Inorganic Chemistry'
_journal_page_first 3886
_journal_page_last 3893
_journal_paper_doi 10.1021/ic0201194
_journal_volume 41
_journal_year 2002
_chemical_formula_sum 'C36 H70 N2 O P2 Si4 Sr'
_chemical_formula_weight 808.86
_chemical_name_systematic
;
  ?
;
_space_group_IT_number 15
_symmetry_cell_setting monoclinic
_symmetry_space_group_name_Hall '-C 2yc'
_symmetry_space_group_name_H-M 'C 1 2/c 1'
_atom_sites_solution_hydrogens geom
_atom_sites_solution_primary direct
_atom_sites_solution_secondary difmap
_audit_creation_method SHELXL-97
_cell_angle_alpha 90.00
_cell_angle_beta 104.593(2)
_cell_angle_gamma 90.00
_cell_formula_units_Z 4
_cell_length_a 15.0498(9)
_cell_length_b 13.0180(8)
_cell_length_c 24.3664(14)
_cell_measurement_reflns_used 12710
_cell_measurement_temperature 160(2)
_cell_measurement_theta_max 28.37
_cell_measurement_theta_min 2.40
_cell_volume 4619.8(5)
_computing_cell_refinement 'Bruker SAINT'
_computing_data_collection 'Bruker SMART'
_computing_data_reduction 'Bruker SAINT'
_computing_molecular_graphics 'Bruker SHELXTL'
_computing_publication_material 'Bruker SHELXTL and local programs'
_computing_structure_refinement 'Bruker SHELXTL'
_computing_structure_solution 'Bruker SHELXTL'
_diffrn_ambient_temperature 160(2)
_diffrn_measured_fraction_theta_full 0.999
_diffrn_measured_fraction_theta_max 0.943
_diffrn_measurement_device_type 'Bruker SMART 1K CCD diffractometer'
_diffrn_measurement_method '\w rotation with narrow frames'
_diffrn_radiation_monochromator graphite
_diffrn_radiation_source 'sealed tube'
_diffrn_radiation_type MoK\a
_diffrn_radiation_wavelength 0.71073
_diffrn_reflns_av_R_equivalents 0.0279
_diffrn_reflns_av_sigmaI/netI 0.0292
_diffrn_reflns_limit_h_max 19
_diffrn_reflns_limit_h_min -19
_diffrn_reflns_limit_k_max 16
_diffrn_reflns_limit_k_min -17
_diffrn_reflns_limit_l_max 32
_diffrn_reflns_limit_l_min -31
_diffrn_reflns_number 19445
_diffrn_reflns_theta_full 26.00
_diffrn_reflns_theta_max 28.37
_diffrn_reflns_theta_min 1.73
_diffrn_standards_decay_% 0
_diffrn_standards_number 0
_exptl_absorpt_coefficient_mu 1.367
_exptl_absorpt_correction_T_max 0.700
_exptl_absorpt_correction_T_min 0.520
_exptl_absorpt_correction_type multi-scan
_exptl_crystal_colour yellow
_exptl_crystal_density_diffrn 1.163
_exptl_crystal_density_method 'not measured'
_exptl_crystal_description prism
_exptl_crystal_F_000 1728
_exptl_crystal_size_max 0.55
_exptl_crystal_size_mid 0.40
_exptl_crystal_size_min 0.28
_refine_diff_density_max 1.540
_refine_diff_density_min -0.598
_refine_diff_density_rms 0.059
_refine_ls_extinction_method none
_refine_ls_goodness_of_fit_ref 1.041
_refine_ls_hydrogen_treatment constr
_refine_ls_matrix_type full
_refine_ls_number_parameters 218
_refine_ls_number_reflns 5459
_refine_ls_number_restraints 44
_refine_ls_restrained_S_all 1.045
_refine_ls_R_factor_all 0.0512
_refine_ls_R_factor_gt 0.0382
_refine_ls_shift/su_max 0.001
_refine_ls_shift/su_mean 0.000
_refine_ls_structure_factor_coef Fsqd
_refine_ls_weighting_details 'calc w=1/[\s^2^(Fo^2^)+(0.0460P)^2^+5.8628P] where P=(Fo^2^+2Fc^2^)/3'
_refine_ls_weighting_scheme calc
_refine_ls_wR_factor_gt 0.0925
_refine_ls_wR_factor_ref 0.0978
_reflns_number_gt 4498
_reflns_number_total 5459
_reflns_threshold_expression I>2\s(I)
_cod_data_source_file ic0201194_3.cif
_cod_data_source_block 3
_cod_database_code 4318256

loop_
_symmetry_equiv_pos_as_xyz
'x, y, z'
'-x, y, -z+1/2'
'x+1/2, y+1/2, z'
'-x+1/2, y+1/2, -z+1/2'
'-x, -y, -z'
'x, -y, z-1/2'
'-x+1/2, -y+1/2, -z'
'x+1/2, -y+1/2, z-1/2'

loop_
_atom_site_label
_atom_site_type_symbol
_atom_site_fract_x
_atom_site_fract_y
_atom_site_fract_z
_atom_site_U_iso_or_equiv
_atom_site_adp_type
_atom_site_occupancy
_atom_site_symmetry_multiplicity
_atom_site_calc_flag
_atom_site_refinement_flags
_atom_site_disorder_assembly
_atom_site_disorder_group
Sr Sr 0.5000 0.57970(2) 0.2500 0.03058(9) Uani 1 2 d S . .
P P 0.69420(4) 0.58191(4) 0.33130(2) 0.02972(13) Uani 1 1 d . . .
C1 C 0.73531(15) 0.59172(16) 0.41132(8) 0.0275(4) Uani 1 1 d . . .
H1 H 0.6959 0.6440 0.4239 0.033 Uiso 1 1 calc R . .
Si1 Si 0.85567(4) 0.64398(5) 0.42897(3) 0.03391(15) Uani 1 1 d . . .
C2 C 0.8680(2) 0.7619(3) 0.38806(16) 0.0755(12) Uani 1 1 d . . .
H2A H 0.8249 0.8145 0.3943 0.091 Uiso 1 1 calc R . .
H2B H 0.8546 0.7453 0.3476 0.091 Uiso 1 1 calc R . .
H2C H 0.9309 0.7879 0.4008 0.091 Uiso 1 1 calc R . .
C3 C 0.8950(2) 0.6867(3) 0.50477(13) 0.0636(9) Uani 1 1 d . . .
H3A H 0.8500 0.7345 0.5133 0.076 Uiso 1 1 calc R . .
H3B H 0.9546 0.7211 0.5108 0.076 Uiso 1 1 calc R . .
H3C H 0.9010 0.6268 0.5298 0.076 Uiso 1 1 calc R . .
C4 C 0.9386(2) 0.5470(3) 0.41527(15) 0.0621(9) Uani 1 1 d . . .
H4A H 0.9296 0.4817 0.4332 0.074 Uiso 1 1 calc R . .
H4B H 1.0014 0.5714 0.4311 0.074 Uiso 1 1 calc R . .
H4C H 0.9283 0.5367 0.3743 0.074 Uiso 1 1 calc R . .
Si2 Si 0.71894(5) 0.46694(5) 0.44621(3) 0.03420(15) Uani 1 1 d . . .
C5 C 0.7722(2) 0.4695(3) 0.52465(12) 0.0605(8) Uani 1 1 d . . .
H5A H 0.7444 0.5248 0.5420 0.073 Uiso 1 1 calc R . .
H5B H 0.8383 0.4815 0.5316 0.073 Uiso 1 1 calc R . .
H5C H 0.7615 0.4036 0.5413 0.073 Uiso 1 1 calc R . .
C6 C 0.7702(3) 0.3564(2) 0.41697(15) 0.0656(9) Uani 1 1 d . . .
H6A H 0.8367 0.3662 0.4242 0.079 Uiso 1 1 calc R . .
H6B H 0.7433 0.3518 0.3760 0.079 Uiso 1 1 calc R . .
H6C H 0.7576 0.2929 0.4352 0.079 Uiso 1 1 calc R . .
C7 C 0.5956(2) 0.4399(3) 0.43792(18) 0.0729(11) Uani 1 1 d . . .
H7A H 0.5656 0.5008 0.4487 0.087 Uiso 1 1 calc R . .
H7B H 0.5889 0.3821 0.4624 0.087 Uiso 1 1 calc R . .
H7C H 0.5668 0.4224 0.3983 0.087 Uiso 1 1 calc R . .
C8 C 0.66467(14) 0.71464(16) 0.30879(9) 0.0275(4) Uani 1 1 d . . .
C9 C 0.63968(15) 0.79041(17) 0.34332(9) 0.0323(5) Uani 1 1 d . . .
H9 H 0.6377 0.7723 0.3808 0.039 Uiso 1 1 calc R . .
C10 C 0.61799(16) 0.88968(19) 0.32516(11) 0.0382(5) Uani 1 1 d . . .
H10 H 0.6007 0.9379 0.3499 0.046 Uiso 1 1 calc R . .
C11 C 0.62122(18) 0.91964(19) 0.27106(12) 0.0429(6) Uani 1 1 d . . .
H11 H 0.6072 0.9883 0.2586 0.052 Uiso 1 1 calc R . .
C12 C 0.64515(16) 0.84817(19) 0.23568(10) 0.0374(5) Uani 1 1 d . . .
H12 H 0.6476 0.8684 0.1986 0.045 Uiso 1 1 calc R . .
C13 C 0.66593(14) 0.74692(18) 0.25283(9) 0.0307(5) Uani 1 1 d . . .
C14 C 0.69230(15) 0.67151(19) 0.21288(9) 0.0322(5) Uani 1 1 d . . .
H14A H 0.7169 0.7095 0.1847 0.039 Uiso 1 1 calc R . .
H14B H 0.7415 0.6261 0.2346 0.039 Uiso 1 1 calc R . .
N N 0.61313(12) 0.60760(15) 0.18259(8) 0.0309(4) Uani 1 1 d . . .
C15 C 0.55645(17) 0.6655(2) 0.13440(10) 0.0407(6) Uani 1 1 d . . .
H15A H 0.5330 0.7278 0.1484 0.049 Uiso 1 1 calc R . .
H15B H 0.5048 0.6227 0.1144 0.049 Uiso 1 1 calc R . .
H15C H 0.5938 0.6843 0.1083 0.049 Uiso 1 1 calc R . .
C16 C 0.64639(18) 0.5128(2) 0.16202(12) 0.0466(6) Uani 1 1 d . . .
H16A H 0.6858 0.4757 0.1940 0.056 Uiso 1 1 calc R . .
H16B H 0.6816 0.5299 0.1344 0.056 Uiso 1 1 calc R . .
H16C H 0.5940 0.4695 0.1438 0.056 Uiso 1 1 calc R . .
O O 0.5000 0.3863(2) 0.2500 0.0542(7) Uani 1 2 d SDU . .
C17 C 0.5798(2) 0.3215(3) 0.26954(17) 0.0706(9) Uani 0.50 1 d PDU A -1
H17A H 0.6028 0.3247 0.3113 0.085 Uiso 0.50 1 calc PR A -1
H17B H 0.6298 0.3418 0.2520 0.085 Uiso 0.50 1 calc PR A -1
C18 C 0.5445(5) 0.2158(5) 0.2505(5) 0.083(2) Uani 0.50 1 d PDU A -1
H18A H 0.5347 0.1758 0.2831 0.100 Uiso 0.50 1 calc PR A -1
H18B H 0.5892 0.1786 0.2342 0.100 Uiso 0.50 1 calc PR A -1
C19 C 0.4468(5) 0.2306(5) 0.2023(4) 0.082(2) Uani 0.50 1 d PDU A -1
H19A H 0.4552 0.2459 0.1642 0.099 Uiso 0.50 1 calc PR A -1
H19B H 0.4043 0.1720 0.2006 0.099 Uiso 0.50 1 calc PR A -1
C20 C 0.4202(2) 0.3215(3) 0.23046(17) 0.0706(9) Uani 0.50 1 d PDU A -1
H20A H 0.3712 0.3598 0.2035 0.085 Uiso 0.50 1 calc PR A -1
H20B H 0.3963 0.2999 0.2630 0.085 Uiso 0.50 1 calc PR A -1

loop_
_atom_site_aniso_label
_atom_site_aniso_U_11
_atom_site_aniso_U_22
_atom_site_aniso_U_33
_atom_site_aniso_U_23
_atom_site_aniso_U_13
_atom_site_aniso_U_12
Sr 0.02384(14) 0.04315(18) 0.02386(14) 0.000 0.00435(10) 0.000
P 0.0334(3) 0.0286(3) 0.0232(3) -0.0006(2) -0.0003(2) 0.0034(2)
C1 0.0301(10) 0.0282(11) 0.0222(9) 0.0001(8) 0.0031(8) 0.0043(8)
Si1 0.0304(3) 0.0366(3) 0.0295(3) 0.0012(3) -0.0023(2) 0.0000(3)
C2 0.0420(16) 0.076(2) 0.092(3) 0.041(2) -0.0126(16) -0.0223(16)
C3 0.0629(19) 0.069(2) 0.0478(16) -0.0182(15) -0.0070(14) -0.0034(16)
C4 0.0359(14) 0.076(2) 0.071(2) -0.0188(17) 0.0068(14) 0.0079(14)
Si2 0.0360(3) 0.0343(3) 0.0310(3) 0.0071(3) 0.0060(3) 0.0026(3)
C5 0.078(2) 0.067(2) 0.0353(14) 0.0127(14) 0.0108(14) -0.0028(17)
C6 0.097(3) 0.0387(16) 0.067(2) 0.0052(14) 0.0300(19) 0.0086(16)
C7 0.0440(17) 0.069(2) 0.099(3) 0.038(2) 0.0066(17) -0.0074(15)
C8 0.0232(10) 0.0295(11) 0.0257(10) 0.0020(8) -0.0014(8) -0.0010(8)
C9 0.0306(11) 0.0337(12) 0.0286(11) -0.0009(9) 0.0003(9) 0.0019(9)
C10 0.0338(12) 0.0345(12) 0.0407(13) -0.0042(10) -0.0011(10) 0.0038(10)
C11 0.0408(13) 0.0309(12) 0.0496(15) 0.0063(11) -0.0025(11) 0.0011(11)
C12 0.0377(12) 0.0372(13) 0.0327(12) 0.0090(10) 0.0004(10) -0.0049(10)
C13 0.0250(10) 0.0372(12) 0.0273(10) 0.0022(9) 0.0019(8) -0.0037(9)
C14 0.0254(10) 0.0430(13) 0.0280(10) 0.0037(9) 0.0065(8) -0.0014(9)
N 0.0270(9) 0.0376(10) 0.0272(9) -0.0009(7) 0.0053(7) 0.0009(8)
C15 0.0358(12) 0.0501(15) 0.0321(12) 0.0028(11) 0.0010(10) -0.0002(11)
C16 0.0398(13) 0.0525(16) 0.0469(15) -0.0113(12) 0.0096(11) 0.0075(12)
O 0.0460(15) 0.0448(15) 0.0669(18) 0.000 0.0053(14) 0.000
C17 0.0583(19) 0.0552(19) 0.090(3) -0.0072(18) 0.0020(17) 0.0089(15)
C18 0.074(4) 0.043(3) 0.132(7) 0.003(4) 0.024(5) 0.016(3)
C19 0.063(4) 0.040(3) 0.153(8) 0.006(4) 0.042(5) -0.001(3)
C20 0.0583(19) 0.0552(19) 0.090(3) 0.0072(18) 0.0020(17) -0.0089(15)

loop_
_atom_type_symbol
_atom_type_description
_atom_type_scat_dispersion_real
_atom_type_scat_dispersion_imag
_atom_type_scat_source
C C 0.0033 0.0016 'International Tables Vol C Tables 4.2.6.8 and 6.1.1.4'
H H 0.0000 0.0000 'International Tables Vol C Tables 4.2.6.8 and 6.1.1.4'
N N 0.0061 0.0033 'International Tables Vol C Tables 4.2.6.8 and 6.1.1.4'
Si Si 0.0817 0.0704 'International Tables Vol C Tables 4.2.6.8 and 6.1.1.4'
P P 0.1023 0.0942 'International Tables Vol C Tables 4.2.6.8 and 6.1.1.4'
Sr Sr -1.5307 3.2498 'International Tables Vol C Tables 4.2.6.8 and 6.1.1.4'
O O 0.0106 0.0060 'International Tables Vol C Tables 4.2.6.8 and 6.1.1.4'

loop_
_geom_angle_atom_site_label_1
_geom_angle_atom_site_label_2
_geom_angle_atom_site_label_3
_geom_angle
_geom_angle_site_symmetry_1
_geom_angle_site_symmetry_3
_geom_angle_publ_flag
P Sr P 178.93(2) . 2_655 ?
P Sr N 75.31(4) . . ?
P Sr N 104.54(4) 2_655 . ?
P Sr N 75.31(4) 2_655 2_655 ?
P Sr N 104.54(4) . 2_655 ?
P Sr O 90.534(12) . . ?
P Sr O 90.534(12) 2_655 . ?
N Sr N 164.38(8) . 2_655 ?
N Sr O 97.81(4) . . ?
N Sr O 97.81(4) 2_655 . ?
Sr P C1 132.13(7) . . ?
Sr P C8 72.43(6) . . ?
C1 P C8 103.65(9) . . ?
P C1 Si1 107.79(11) . . ?
P C1 Si2 111.18(11) . . ?
Si1 C1 Si2 115.98(11) . . ?
C1 Si1 C2 113.29(12) . . ?
C1 Si1 C3 112.28(13) . . ?
C1 Si1 C4 111.31(13) . . ?
C2 Si1 C3 103.47(18) . . ?
C2 Si1 C4 107.52(18) . . ?
C3 Si1 C4 108.53(15) . . ?
C1 Si2 C5 111.99(13) . . ?
C1 Si2 C6 112.45(13) . . ?
C1 Si2 C7 110.96(12) . . ?
C5 Si2 C6 107.01(16) . . ?
C5 Si2 C7 105.88(17) . . ?
C6 Si2 C7 108.23(19) . . ?
P C8 C9 124.24(16) . . ?
P C8 C13 120.08(17) . . ?
C9 C8 C13 115.7(2) . . ?
C8 C9 C10 122.9(2) . . ?
C9 C10 C11 120.4(2) . . ?
C10 C11 C12 118.8(2) . . ?
C11 C12 C13 121.7(2) . . ?
C8 C13 C12 120.5(2) . . ?
C8 C13 C14 119.6(2) . . ?
C12 C13 C14 119.9(2) . . ?
C13 C14 N 112.16(17) . . ?
Sr N C14 109.02(12) . . ?
Sr N C15 103.23(14) . . ?
Sr N C16 114.90(15) . . ?
C14 N C15 109.89(18) . . ?
C14 N C16 109.91(18) . . ?
C15 N C16 109.67(19) . . ?
Sr O C17 125.70(17) . . ?
Sr O C20 125.70(17) . . ?
C17 O C20 108.6(3) . . ?
O C17 C18 103.5(4) . . ?
C17 C18 C19 107.1(5) . . ?
C18 C19 C20 93.5(6) . . ?
O C20 C19 108.7(4) . . ?

loop_
_geom_bond_atom_site_label_1
_geom_bond_atom_site_label_2
_geom_bond_distance
_geom_bond_site_symmetry_2
_geom_bond_publ_flag
Sr P 3.0902(6) . ?
Sr P 3.0902(6) 2_655 ?
Sr N 2.6716(18) . ?
Sr N 2.6716(18) 2_655 ?
Sr O 2.517(3) . ?
P C1 1.896(2) . ?
P C8 1.833(2) . ?
C1 Si1 1.880(2) . ?
C1 Si2 1.878(2) . ?
Si1 C2 1.865(3) . ?
Si1 C3 1.876(3) . ?
Si1 C4 1.863(3) . ?
Si2 C5 1.877(3) . ?
Si2 C6 1.858(3) . ?
Si2 C7 1.850(3) . ?
C8 C9 1.408(3) . ?
C8 C13 1.432(3) . ?
C9 C10 1.378(3) . ?
C10 C11 1.387(4) . ?
C11 C12 1.377(4) . ?
C12 C13 1.394(3) . ?
C13 C14 1.504(3) . ?
C14 N 1.488(3) . ?
N C15 1.473(3) . ?
N C16 1.467(3) . ?
O C17 1.448(4) . ?
O C20 1.448(4) . ?
C17 C18 1.506(8) . ?
C18 C19 1.646(12) . ?
C19 C20 1.472(8) . ?
